data_2217306
loop_
_publ_author_name
'Xie, Han-Yuan'
'Zhang, Lei'
'Shi, Wen-Juan'

_publ_section_title Di-\m~3~-iodido-diiodidobis(\m~2~-4'-phenyl-2,2':6',2''-terpyridine)tetracopper(I)
_journal_coeditor_code SJ2432
_journal_issue 1
_journal_name_full 'Acta Crystallographica Section E'
_journal_page_first m42
_journal_page_last m43
_journal_paper_doi 10.1107/S1600536807061478
_journal_volume 64
_journal_year 2008
_chemical_formula_iupac '[Cu4 I4 (C21 H15 N3)2]'
_chemical_formula_moiety 'C42 H30 Cu4 I4 N6'
_chemical_formula_sum 'C42 H30 Cu4 I4 N6'
_chemical_formula_weight 1380.48
_chemical_name_systematic
;
Di-\m~3~-iodido-diiodidobis(\m~2~-4'-phenyl-2,2':6',2''-
terpyridine)tetracopper(I)
;
_space_group_IT_number 14
_symmetry_cell_setting monoclinic
_symmetry_space_group_name_Hall '-P 2ybc'
_symmetry_space_group_name_H-M 'P 1 21/c 1'
_atom_sites_solution_hydrogens geom
_atom_sites_solution_primary direct
_atom_sites_solution_secondary difmap
_audit_creation_method SHELXL-97
_cell_angle_alpha 90.00
_cell_angle_beta 102.542(2)
_cell_angle_gamma 90.00
_cell_formula_units_Z 2
_cell_length_a 8.8536(6)
_cell_length_b 9.7836(7)
_cell_length_c 25.4728(18)
_cell_measurement_reflns_used 1992
_cell_measurement_temperature 293(2)
_cell_measurement_theta_max 24.82
_cell_measurement_theta_min 2.38
_cell_volume 2153.8(3)
_computing_cell_refinement 'SAINT (Bruker, 2002)'
_computing_data_collection 'SMART (Bruker, 2002)'
_computing_data_reduction 'SAINT (Bruker, 2002)'
_computing_molecular_graphics 'SHELXTL (Bruker, 2002)'
_computing_publication_material 'SHELXTL (Bruker, 2002)'
_computing_structure_refinement 'SHELXL97 (Sheldrick, 1997)'
_computing_structure_solution 'SHELXS97 (Sheldrick, 1997)'
_diffrn_ambient_temperature 293(2)
_diffrn_measured_fraction_theta_full 0.996
_diffrn_measured_fraction_theta_max 0.996
_diffrn_measurement_device_type 'Bruker APEX area-detector diffractometer'
_diffrn_measurement_method '\f and \w scans'
_diffrn_radiation_monochromator graphite
_diffrn_radiation_source 'fine-focus sealed tube'
_diffrn_radiation_type MoK\a
_diffrn_radiation_wavelength 0.71073
_diffrn_reflns_av_R_equivalents 0.0251
_diffrn_reflns_av_sigmaI/netI 0.0315
_diffrn_reflns_limit_h_max 8
_diffrn_reflns_limit_h_min -10
_diffrn_reflns_limit_k_max 10
_diffrn_reflns_limit_k_min -12
_diffrn_reflns_limit_l_max 31
_diffrn_reflns_limit_l_min -30
_diffrn_reflns_number 11822
_diffrn_reflns_theta_full 26.00
_diffrn_reflns_theta_max 26.00
_diffrn_reflns_theta_min 1.64
_diffrn_standards_number 0
_exptl_absorpt_coefficient_mu 4.853
_exptl_absorpt_correction_T_max 0.7275
_exptl_absorpt_correction_T_min 0.5498
_exptl_absorpt_correction_type multi-scan
_exptl_absorpt_process_details '(SADABS; Sheldrick, 1996)'
_exptl_crystal_colour Black
_exptl_crystal_density_diffrn 2.129
_exptl_crystal_density_method 'not measured'
_exptl_crystal_description Block
_exptl_crystal_F_000 1304
_exptl_crystal_size_max 0.14
_exptl_crystal_size_mid 0.11
_exptl_crystal_size_min 0.07
_refine_diff_density_max 1.141
_refine_diff_density_min -0.593
_refine_ls_extinction_method none
_refine_ls_goodness_of_fit_ref 1.030
_refine_ls_hydrogen_treatment constr
_refine_ls_matrix_type full
_refine_ls_number_parameters 253
_refine_ls_number_reflns 4208
_refine_ls_number_restraints 0
_refine_ls_restrained_S_all 1.030
_refine_ls_R_factor_all 0.0536
_refine_ls_R_factor_gt 0.0373
_refine_ls_shift/su_max <0.001
_refine_ls_shift/su_mean <0.001
_refine_ls_structure_factor_coef Fsqd
_refine_ls_weighting_details 'calc w=1/[\s^2^(Fo^2^)+(0.0607P)^2^] where P=(Fo^2^+2Fc^2^)/3'
_refine_ls_weighting_scheme calc
_refine_ls_wR_factor_gt 0.0886
_refine_ls_wR_factor_ref 0.1056
_reflns_number_gt 3267
_reflns_number_total 4208
_reflns_threshold_expression I>2\s(I)
_cod_data_source_file sj2432.cif
_cod_data_source_block I
_cod_depositor_comments
;
The following automatic conversions were performed:
'_symmetry_cell_setting' value 'Monoclinic' changed to 'monoclinic'
according to '/home/saulius/struct/CIF-dictionaries/cif_core.dic'
dictionary named 'cif_core.dic' version 2.4.1 from 2010-06-29.

Automatic conversion script
Id: cif_fix_enum 1527 2010-12-29 10:47:43Z saulius 

The following automatic conversions were performed:

'_symmetry_cell_setting' value 'Monoclinic' changed to 'monoclinic'
according to /home/saulius/struct/CIF-dictionaries/cif_core.dic
dictionary named 'cif_core.dic' version 2.4.1 from 2010-06-29.

Automatic conversion script
Id: cif_fix_values 1715 2011-07-08 13:25:40Z adriana 
;
_cod_original_sg_symbol_H-M 'P 21/c'
_cod_database_code 2217306
_cod_database_fobs_code 2217306

loop_
_symmetry_equiv_pos_as_xyz
'x, y, z'
'-x, y+1/2, -z+1/2'
'-x, -y, -z'
'x, -y-1/2, z-1/2'

loop_
_atom_site_type_symbol
_atom_site_label
_atom_site_fract_x
_atom_site_fract_y
_atom_site_fract_z
_atom_site_U_iso_or_equiv
_atom_site_adp_type
_atom_site_calc_flag
_atom_site_refinement_flags
_atom_site_occupancy
I I1 -0.20412(4) 0.35622(4) -0.017321(14) 0.06204(15) Uani d . 1
I I2 -0.15633(4) 0.14399(4) 0.141286(13) 0.05679(14) Uani d . 1
Cu Cu1 0.00247(8) 0.49793(8) 0.05117(2) 0.0555(2) Uani d . 1
Cu Cu2 -0.02931(8) 0.23388(8) 0.07129(3) 0.0582(2) Uani d . 1
N N1 -0.0966(5) 0.5543(4) 0.11258(16) 0.0514(11) Uani d . 1
N N2 0.1542(4) 0.3995(4) 0.12147(15) 0.0417(9) Uani d . 1
N N3 0.1674(5) 0.1989(4) 0.04594(15) 0.0455(10) Uani d . 1
C C1 -0.2391(7) 0.6083(7) 0.1069(3) 0.0680(17) Uani d . 1
H H1 -0.2978 0.6209 0.0723 0.082 Uiso calc R 1
C C2 -0.3018(8) 0.6453(7) 0.1488(3) 0.078(2) Uani d . 1
H H2 -0.4016 0.6805 0.1431 0.093 Uiso calc R 1
C C3 -0.2136(9) 0.6293(7) 0.2001(3) 0.081(2) Uani d . 1
H H3 -0.2515 0.6570 0.2297 0.097 Uiso calc R 1
C C4 -0.0680(7) 0.5715(6) 0.2070(2) 0.0640(16) Uani d . 1
H H4 -0.0082 0.5575 0.2414 0.077 Uiso calc R 1
C C5 -0.0124(6) 0.5350(5) 0.1625(2) 0.0481(12) Uani d . 1
C C6 0.1388(6) 0.4662(5) 0.16612(18) 0.0423(11) Uani d . 1
C C7 0.2558(6) 0.4698(5) 0.21210(18) 0.0475(12) Uani d . 1
H H7 0.2418 0.5190 0.2419 0.057 Uiso calc R 1
C C8 0.3941(6) 0.4006(5) 0.21402(18) 0.0448(12) Uani d . 1
C C9 0.4080(6) 0.3321(5) 0.1678(2) 0.0475(12) Uani d . 1
H H9 0.4989 0.2850 0.1671 0.057 Uiso calc R 1
C C10 0.2884(6) 0.3325(5) 0.12245(19) 0.0428(11) Uani d . 1
C C11 0.2994(6) 0.2570(5) 0.07320(18) 0.0418(11) Uani d . 1
C C12 0.4370(6) 0.2468(5) 0.0554(2) 0.0511(13) Uani d . 1
H H12 0.5261 0.2903 0.0740 0.061 Uiso calc R 1
C C13 0.4395(7) 0.1722(5) 0.0102(2) 0.0539(14) Uani d . 1
H H13 0.5310 0.1627 -0.0017 0.065 Uiso calc R 1
C C14 0.3049(7) 0.1111(6) -0.0177(2) 0.0569(15) Uani d . 1
H H14 0.3039 0.0599 -0.0486 0.068 Uiso calc R 1
C C15 0.1743(6) 0.1281(5) 0.00135(19) 0.0490(13) Uani d . 1
H H15 0.0836 0.0881 -0.0177 0.059 Uiso calc R 1
C C16 0.5203(6) 0.3988(5) 0.26341(19) 0.0480(12) Uani d . 1
C C17 0.4964(7) 0.4382(6) 0.3127(2) 0.0629(15) Uani d . 1
H H17 0.3981 0.4665 0.3154 0.075 Uiso calc R 1
C C18 0.6128(8) 0.4373(7) 0.3581(2) 0.0728(18) Uani d . 1
H H18 0.5923 0.4628 0.3911 0.087 Uiso calc R 1
C C19 0.7590(8) 0.3989(7) 0.3548(3) 0.078(2) Uani d . 1
H H19 0.8384 0.3997 0.3855 0.093 Uiso calc R 1
C C20 0.7890(8) 0.3592(7) 0.3067(3) 0.079(2) Uani d . 1
H H20 0.8882 0.3324 0.3045 0.094 Uiso calc R 1
C C21 0.6691(7) 0.3593(6) 0.2610(2) 0.0686(17) Uani d . 1
H H21 0.6894 0.3322 0.2283 0.082 Uiso calc R 1

loop_
_atom_site_aniso_label
_atom_site_aniso_U_11
_atom_site_aniso_U_22
_atom_site_aniso_U_33
_atom_site_aniso_U_12
_atom_site_aniso_U_13
_atom_site_aniso_U_23
I1 0.0509(2) 0.0852(3) 0.0451(2) -0.01917(18) -0.00047(17) 0.01160(18)
I2 0.0519(2) 0.0800(3) 0.0395(2) -0.00421(17) 0.01224(16) 0.01046(16)
Cu1 0.0535(4) 0.0751(5) 0.0373(3) -0.0026(3) 0.0088(3) 0.0060(3)
Cu2 0.0506(4) 0.0782(5) 0.0497(4) -0.0087(3) 0.0191(3) 0.0008(3)
N1 0.048(3) 0.060(3) 0.047(2) 0.006(2) 0.012(2) 0.005(2)
N2 0.038(2) 0.054(2) 0.033(2) -0.0018(19) 0.0069(17) -0.0023(18)
N3 0.043(2) 0.056(3) 0.037(2) -0.003(2) 0.0071(18) -0.0025(19)
C1 0.065(4) 0.078(4) 0.058(4) 0.022(3) 0.008(3) 0.013(3)
C2 0.055(4) 0.093(5) 0.085(5) 0.031(3) 0.015(4) 0.001(4)
C3 0.085(5) 0.088(5) 0.078(5) 0.024(4) 0.033(4) -0.011(4)
C4 0.062(4) 0.082(4) 0.047(3) 0.011(3) 0.011(3) -0.008(3)
C5 0.044(3) 0.058(3) 0.043(3) 0.004(2) 0.011(2) -0.003(2)
C6 0.044(3) 0.049(3) 0.034(2) 0.002(2) 0.007(2) -0.001(2)
C7 0.055(3) 0.055(3) 0.032(2) 0.001(2) 0.008(2) -0.009(2)
C8 0.045(3) 0.051(3) 0.036(2) 0.000(2) 0.004(2) -0.002(2)
C9 0.044(3) 0.054(3) 0.042(3) 0.005(2) 0.003(2) -0.003(2)
C10 0.038(3) 0.051(3) 0.039(3) -0.004(2) 0.008(2) -0.006(2)
C11 0.040(3) 0.048(3) 0.035(2) 0.000(2) 0.004(2) -0.003(2)
C12 0.041(3) 0.063(4) 0.047(3) 0.002(2) 0.004(2) -0.006(2)
C13 0.048(3) 0.059(3) 0.058(3) 0.006(3) 0.021(3) -0.005(3)
C14 0.067(4) 0.059(4) 0.049(3) -0.002(3) 0.021(3) -0.010(3)
C15 0.050(3) 0.062(3) 0.034(3) -0.011(2) 0.006(2) -0.009(2)
C16 0.048(3) 0.051(3) 0.040(3) 0.000(2) -0.002(2) -0.005(2)
C17 0.053(3) 0.080(4) 0.052(3) -0.003(3) 0.003(3) -0.013(3)
C18 0.077(5) 0.092(5) 0.043(3) -0.006(4) -0.002(3) -0.009(3)
C19 0.071(5) 0.088(5) 0.058(4) -0.008(4) -0.023(3) -0.001(3)
C20 0.060(4) 0.103(6) 0.062(4) 0.008(4) -0.010(3) -0.007(4)
C21 0.060(4) 0.090(5) 0.050(3) 0.008(3) 0.000(3) -0.012(3)

loop_
_atom_type_symbol
_atom_type_description
_atom_type_scat_dispersion_real
_atom_type_scat_dispersion_imag
_atom_type_scat_source
C C 0.0033 0.0016 'International Tables Vol C Tables 4.2.6.8 and 6.1.1.4'
H H 0.0000 0.0000 'International Tables Vol C Tables 4.2.6.8 and 6.1.1.4'
Cu Cu 0.3201 1.2651 'International Tables Vol C Tables 4.2.6.8 and 6.1.1.4'
I I -0.4742 1.8119 'International Tables Vol C Tables 4.2.6.8 and 6.1.1.4'
N N 0.0061 0.0033 'International Tables Vol C Tables 4.2.6.8 and 6.1.1.4'

loop_
_geom_angle_atom_site_label_1
_geom_angle_atom_site_label_2
_geom_angle_atom_site_label_3
_geom_angle_site_symmetry_1
_geom_angle_site_symmetry_3
_geom_angle
_geom_angle_publ_flag
Cu1 I1 Cu1 3_565 . 59.85(2) y
Cu1 I1 Cu2 3_565 . 102.16(2) y
Cu1 I1 Cu2 . . 59.58(2) y
N1 Cu1 N2 . . 77.43(15) y
N1 Cu1 I1 . 3_565 123.67(13) y
N2 Cu1 I1 . 3_565 99.72(10) y
N1 Cu1 Cu1 . 3_565 148.60(13) ?
N2 Cu1 Cu1 . 3_565 133.94(11) ?
I1 Cu1 Cu1 3_565 3_565 61.14(3) ?
N1 Cu1 I1 . . 107.45(13) y
N2 Cu1 I1 . . 121.33(11) y
I1 Cu1 I1 3_565 . 120.15(2) y
Cu1 Cu1 I1 3_565 . 59.01(3) ?
N1 Cu1 Cu2 . . 91.95(12) ?
N2 Cu1 Cu2 . . 59.51(10) ?
I1 Cu1 Cu2 3_565 . 135.42(3) ?
Cu1 Cu1 Cu2 3_565 . 103.24(4) ?
I1 Cu1 Cu2 . . 61.89(2) ?
N3 Cu2 N2 . . 75.98(15) y
N3 Cu2 I2 . . 137.12(12) y
N2 Cu2 I2 . . 102.33(9) y
N3 Cu2 Cu1 . . 88.18(13) ?
N2 Cu2 Cu1 . . 51.10(9) ?
I2 Cu2 Cu1 . . 124.69(3) ?
N3 Cu2 I1 . . 100.63(11) y
N2 Cu2 I1 . . 109.59(9) y
I2 Cu2 I1 . . 119.33(3) y
Cu1 Cu2 I1 . . 58.54(2) ?
C5 N1 C1 . . 118.2(5) ?
C5 N1 Cu1 . . 116.7(3) ?
C1 N1 Cu1 . . 125.1(4) ?
C6 N2 C10 . . 118.0(4) ?
C6 N2 Cu1 . . 108.6(3) ?
C10 N2 Cu1 . . 127.1(3) ?
C6 N2 Cu2 . . 125.8(3) ?
C10 N2 Cu2 . . 99.8(3) ?
Cu1 N2 Cu2 . . 69.39(11) ?
C15 N3 C11 . . 117.3(4) ?
C15 N3 Cu2 . . 124.1(3) ?
C11 N3 Cu2 . . 118.5(3) ?
N1 C1 C2 . . 123.7(6) ?
N1 C1 H1 . . 118.1 ?
C2 C1 H1 . . 118.1 ?
C1 C2 C3 . . 118.2(6) ?
C1 C2 H2 . . 120.9 ?
C3 C2 H2 . . 120.9 ?
C2 C3 C4 . . 119.2(6) ?
C2 C3 H3 . . 120.4 ?
C4 C3 H3 . . 120.4 ?
C5 C4 C3 . . 119.5(6) ?
C5 C4 H4 . . 120.3 ?
C3 C4 H4 . . 120.3 ?
N1 C5 C4 . . 121.3(5) ?
N1 C5 C6 . . 115.6(4) ?
C4 C5 C6 . . 123.1(5) ?
N2 C6 C7 . . 122.3(4) ?
N2 C6 C5 . . 115.1(4) ?
C7 C6 C5 . . 122.7(4) ?
C6 C7 C8 . . 120.5(4) ?
C6 C7 H7 . . 119.7 ?
C8 C7 H7 . . 119.7 ?
C9 C8 C7 . . 116.5(4) ?
C9 C8 C16 . . 121.6(5) ?
C7 C8 C16 . . 121.9(4) ?
C8 C9 C10 . . 120.9(5) ?
C8 C9 H9 . . 119.5 ?
C10 C9 H9 . . 119.5 ?
N2 C10 C9 . . 121.7(5) ?
N2 C10 C11 . . 116.5(4) ?
C9 C10 C11 . . 121.7(5) ?
N3 C11 C12 . . 121.6(4) ?
N3 C11 C10 . . 116.0(4) ?
C12 C11 C10 . . 122.4(4) ?
C13 C12 C11 . . 119.2(5) ?
C13 C12 H12 . . 120.4 ?
C11 C12 H12 . . 120.4 ?
C12 C13 C14 . . 119.6(5) ?
C12 C13 H13 . . 120.2 ?
C14 C13 H13 . . 120.2 ?
C15 C14 C13 . . 117.9(5) ?
C15 C14 H14 . . 121.0 ?
C13 C14 H14 . . 121.0 ?
N3 C15 C14 . . 124.4(5) ?
N3 C15 H15 . . 117.8 ?
C14 C15 H15 . . 117.8 ?
C17 C16 C21 . . 117.0(5) ?
C17 C16 C8 . . 122.2(5) ?
C21 C16 C8 . . 120.8(5) ?
C16 C17 C18 . . 122.2(6) ?
C16 C17 H17 . . 118.9 ?
C18 C17 H17 . . 118.9 ?
C19 C18 C17 . . 119.8(6) ?
C19 C18 H18 . . 120.1 ?
C17 C18 H18 . . 120.1 ?
C20 C19 C18 . . 120.3(6) ?
C20 C19 H19 . . 119.8 ?
C18 C19 H19 . . 119.8 ?
C19 C20 C21 . . 119.2(7) ?
C19 C20 H20 . . 120.4 ?
C21 C20 H20 . . 120.4 ?
C16 C21 C20 . . 121.5(6) ?
C16 C21 H21 . . 119.3 ?
C20 C21 H21 . . 119.3 ?

loop_
_geom_bond_atom_site_label_1
_geom_bond_atom_site_label_2
_geom_bond_site_symmetry_2
_geom_bond_distance
_geom_bond_publ_flag
I1 Cu1 3_565 2.5760(8) y
I1 Cu1 . 2.6317(8) y
I1 Cu2 . 2.7212(8) y
I2 Cu2 . 2.4674(7) y
Cu1 N1 . 2.029(4) y
Cu1 N2 . 2.212(4) y
Cu1 I1 3_565 2.5760(8) ?
Cu1 Cu1 3_565 2.5982(12) y
Cu1 Cu2 . 2.6604(11) y
Cu2 N3 . 2.014(4) y
Cu2 N2 . 2.449(4) y
N1 C5 . 1.340(6) ?
N1 C1 . 1.346(7) ?
N2 C6 . 1.343(6) ?
N2 C10 . 1.352(6) ?
N3 C15 . 1.343(6) ?
N3 C11 . 1.349(6) ?
C1 C2 . 1.356(9) ?
C1 H1 . 0.9300 ?
C2 C3 . 1.377(10) ?
C2 H2 . 0.9300 ?
C3 C4 . 1.383(9) ?
C3 H3 . 0.9300 ?
C4 C5 . 1.377(7) ?
C4 H4 . 0.9300 ?
C5 C6 . 1.484(7) ?
C6 C7 . 1.385(7) ?
C7 C8 . 1.391(7) ?
C7 H7 . 0.9300 ?
C8 C9 . 1.384(7) ?
C8 C16 . 1.490(6) ?
C9 C10 . 1.387(7) ?
C9 H9 . 0.9300 ?
C10 C11 . 1.478(6) ?
C11 C12 . 1.393(7) ?
C12 C13 . 1.367(7) ?
C12 H12 . 0.9300 ?
C13 C14 . 1.384(8) ?
C13 H13 . 0.9300 ?
C14 C15 . 1.358(7) ?
C14 H14 . 0.9300 ?
C15 H15 . 0.9300 ?
C16 C17 . 1.373(7) ?
C16 C21 . 1.387(8) ?
C17 C18 . 1.373(8) ?
C17 H17 . 0.9300 ?
C18 C19 . 1.369(9) ?
C18 H18 . 0.9300 ?
C19 C20 . 1.365(9) ?
C19 H19 . 0.9300 ?
C20 C21 . 1.395(8) ?
C20 H20 . 0.9300 ?
C21 H21 . 0.9300 ?

loop_
_geom_torsion_atom_site_label_1
_geom_torsion_atom_site_label_2
_geom_torsion_atom_site_label_3
_geom_torsion_atom_site_label_4
_geom_torsion_site_symmetry_1
_geom_torsion_site_symmetry_4
_geom_torsion
Cu1 I1 Cu1 N1 3_565 . 148.74(13)
Cu2 I1 Cu1 N1 . . -82.68(13)
Cu1 I1 Cu1 N2 3_565 . -125.60(13)
Cu2 I1 Cu1 N2 . . 2.98(12)
Cu1 I1 Cu1 I1 3_565 3_565 0.0
Cu2 I1 Cu1 I1 . 3_565 128.58(4)
Cu2 I1 Cu1 Cu1 . 3_565 128.58(4)
Cu1 I1 Cu1 Cu2 3_565 . -128.58(4)
N1 Cu1 Cu2 N3 . . -147.57(16)
N2 Cu1 Cu2 N3 . . -73.40(16)
I1 Cu1 Cu2 N3 3_565 . -1.98(12)
Cu1 Cu1 Cu2 N3 3_565 . 60.13(11)
I1 Cu1 Cu2 N3 . . 103.64(11)
N1 Cu1 Cu2 N2 . . -74.17(17)
I1 Cu1 Cu2 N2 3_565 . 71.42(12)
Cu1 Cu1 Cu2 N2 3_565 . 133.53(12)
I1 Cu1 Cu2 N2 . . 177.04(12)
N1 Cu1 Cu2 I2 . . 2.84(13)
N2 Cu1 Cu2 I2 . . 77.01(12)
I1 Cu1 Cu2 I2 3_565 . 148.43(3)
Cu1 Cu1 Cu2 I2 3_565 . -149.46(4)
I1 Cu1 Cu2 I2 . . -105.95(4)
N1 Cu1 Cu2 I1 . . 108.79(12)
N2 Cu1 Cu2 I1 . . -177.04(12)
I1 Cu1 Cu2 I1 3_565 . -105.62(4)
Cu1 Cu1 Cu2 I1 3_565 . -43.51(3)
Cu1 I1 Cu2 N3 3_565 . -37.47(13)
Cu1 I1 Cu2 N3 . . -81.21(13)
Cu1 I1 Cu2 N2 3_565 . 41.30(10)
Cu1 I1 Cu2 N2 . . -2.44(10)
Cu1 I1 Cu2 I2 3_565 . 158.68(3)
Cu1 I1 Cu2 I2 . . 114.93(4)
Cu1 I1 Cu2 Cu1 3_565 . 43.74(3)
N2 Cu1 N1 C5 . . 13.9(4)
I1 Cu1 N1 C5 3_565 . -79.5(4)
Cu1 Cu1 N1 C5 3_565 . -168.2(3)
I1 Cu1 N1 C5 . . 133.2(4)
Cu2 Cu1 N1 C5 . . 72.1(4)
N2 Cu1 N1 C1 . . -165.7(5)
I1 Cu1 N1 C1 3_565 . 100.9(5)
Cu1 Cu1 N1 C1 3_565 . 12.2(6)
I1 Cu1 N1 C1 . . -46.4(5)
Cu2 Cu1 N1 C1 . . -107.5(5)
N1 Cu1 N2 C6 . . -22.3(3)
I1 Cu1 N2 C6 3_565 . 100.2(3)
Cu1 Cu1 N2 C6 3_565 . 159.2(3)
I1 Cu1 N2 C6 . . -125.3(3)
Cu2 Cu1 N2 C6 . . -122.2(3)
N1 Cu1 N2 C10 . . -173.4(4)
I1 Cu1 N2 C10 3_565 . -50.8(4)
Cu1 Cu1 N2 C10 3_565 . 8.2(5)
I1 Cu1 N2 C10 . . 83.7(4)
Cu2 Cu1 N2 C10 . . 86.7(4)
N1 Cu1 N2 Cu2 . . 99.89(14)
I1 Cu1 N2 Cu2 3_565 . -137.55(6)
Cu1 Cu1 N2 Cu2 3_565 . -78.55(14)
I1 Cu1 N2 Cu2 . . -3.05(12)
N3 Cu2 N2 C6 . . -162.3(4)
I2 Cu2 N2 C6 . . -26.4(4)
Cu1 Cu2 N2 C6 . . 98.5(4)
I1 Cu2 N2 C6 . . 101.2(4)
N3 Cu2 N2 C10 . . -26.9(3)
I2 Cu2 N2 C10 . . 109.0(3)
Cu1 Cu2 N2 C10 . . -126.1(3)
I1 Cu2 N2 C10 . . -123.4(3)
N3 Cu2 N2 Cu1 . . 99.16(15)
I2 Cu2 N2 Cu1 . . -124.90(7)
I1 Cu2 N2 Cu1 . . 2.68(11)
N2 Cu2 N3 C15 . . -163.7(4)
I2 Cu2 N3 C15 . . 103.2(4)
Cu1 Cu2 N3 C15 . . -113.5(4)
I1 Cu2 N3 C15 . . -56.0(4)
N2 Cu2 N3 C11 . . 11.9(3)
I2 Cu2 N3 C11 . . -81.2(4)
Cu1 Cu2 N3 C11 . . 62.1(3)
I1 Cu2 N3 C11 . . 119.6(3)
C5 N1 C1 C2 . . 0.6(10)
Cu1 N1 C1 C2 . . -179.8(5)
N1 C1 C2 C3 . . 1.3(11)
C1 C2 C3 C4 . . -2.5(11)
C2 C3 C4 C5 . . 1.9(10)
C1 N1 C5 C4 . . -1.2(8)
Cu1 N1 C5 C4 . . 179.1(4)
C1 N1 C5 C6 . . 175.8(5)
Cu1 N1 C5 C6 . . -3.8(6)
C3 C4 C5 N1 . . 0.0(9)
C3 C4 C5 C6 . . -176.8(6)
C10 N2 C6 C7 . . 1.0(7)
Cu1 N2 C6 C7 . . -153.0(4)
Cu2 N2 C6 C7 . . 129.4(4)
C10 N2 C6 C5 . . -178.8(4)
Cu1 N2 C6 C5 . . 27.1(5)
Cu2 N2 C6 C5 . . -50.4(6)
N1 C5 C6 N2 . . -17.4(7)
C4 C5 C6 N2 . . 159.6(5)
N1 C5 C6 C7 . . 162.7(5)
C4 C5 C6 C7 . . -20.3(8)
N2 C6 C7 C8 . . -1.6(8)
C5 C6 C7 C8 . . 178.3(5)
C6 C7 C8 C9 . . 1.3(8)
C6 C7 C8 C16 . . -178.0(5)
C7 C8 C9 C10 . . -0.6(8)
C16 C8 C9 C10 . . 178.8(5)
C6 N2 C10 C9 . . -0.3(7)
Cu1 N2 C10 C9 . . 148.4(4)
Cu2 N2 C10 C9 . . -140.1(4)
C6 N2 C10 C11 . . 178.2(4)
Cu1 N2 C10 C11 . . -33.1(6)
Cu2 N2 C10 C11 . . 38.4(5)
C8 C9 C10 N2 . . 0.1(8)
C8 C9 C10 C11 . . -178.4(5)
C15 N3 C11 C12 . . 1.4(7)
Cu2 N3 C11 C12 . . -174.5(4)
C15 N3 C11 C10 . . -179.2(4)
Cu2 N3 C11 C10 . . 4.9(6)
N2 C10 C11 N3 . . -34.7(6)
C9 C10 C11 N3 . . 143.8(5)
N2 C10 C11 C12 . . 144.6(5)
C9 C10 C11 C12 . . -36.8(7)
N3 C11 C12 C13 . . -2.3(8)
C10 C11 C12 C13 . . 178.3(5)
C11 C12 C13 C14 . . 1.6(8)
C12 C13 C14 C15 . . 0.0(8)
C11 N3 C15 C14 . . 0.3(8)
Cu2 N3 C15 C14 . . 175.9(4)
C13 C14 C15 N3 . . -0.9(9)
C9 C8 C16 C17 . . -164.7(5)
C7 C8 C16 C17 . . 14.7(8)
C9 C8 C16 C21 . . 16.6(8)
C7 C8 C16 C21 . . -164.0(5)
C21 C16 C17 C18 . . -0.9(9)
C8 C16 C17 C18 . . -179.6(6)
C16 C17 C18 C19 . . 1.4(10)
C17 C18 C19 C20 . . -1.1(11)
C18 C19 C20 C21 . . 0.4(11)
C17 C16 C21 C20 . . 0.2(9)
C8 C16 C21 C20 . . 178.9(6)
C19 C20 C21 C16 . . 0.0(11)
